data_7014979
loop_
_publ_author_name
'Zhou, Wen'
'Therrien, Jeffrey A.'
'Wence, D Lee K'
'Yallits, Emily N.'
'Conway, Julia L.'
'Patrick, Brian O.'
'Smith, Kevin M.'

_publ_section_title
;
 Cyclopentadienyl mesityl complexes of chromium(II) and chromium(III).
;
_journal_issue 2
_journal_name_full 'Dalton transactions (Cambridge, England : 2003)'
_journal_page_first 337
_journal_page_last 339
_journal_paper_doi 10.1039/c0dt01399d
_journal_volume 40
_journal_year 2011
_chemical_formula_sum 'C23 H32 Cr N2'
_chemical_formula_weight 388.51
_chemical_name_systematic
;
?
;
_space_group_IT_number 2
_symmetry_cell_setting triclinic
_symmetry_space_group_name_Hall '-P 1'
_symmetry_space_group_name_H-M 'P -1'
_atom_sites_solution_hydrogens geom
_atom_sites_solution_primary direct
_atom_sites_solution_secondary difmap
_audit_creation_method SHELXL-97
_cell_angle_alpha 97.0890(10)
_cell_angle_beta 98.1880(10)
_cell_angle_gamma 118.4210(10)
_cell_formula_units_Z 2
_cell_length_a 8.3577(2)
_cell_length_b 8.4155(2)
_cell_length_c 18.1329(5)
_cell_measurement_reflns_used 9908
_cell_measurement_temperature 173(2)
_cell_measurement_theta_max 27.8275
_cell_measurement_theta_min 2.817
_cell_volume 1083.11(5)
_computing_structure_refinement 'SHELXL-97 (Sheldrick, 1997)'
_diffrn_ambient_temperature 173(2)
_diffrn_measured_fraction_theta_full 0.977
_diffrn_measured_fraction_theta_max 0.977
_diffrn_measurement_device_type 'Bruker X8 APEX II'
_diffrn_measurement_method 'area detector'
_diffrn_radiation_monochromator graphite
_diffrn_radiation_source 'fine-focus sealed tube'
_diffrn_radiation_type MoK\a
_diffrn_radiation_wavelength 0.71073
_diffrn_reflns_av_R_equivalents 0.0164
_diffrn_reflns_av_sigmaI/netI 0.0209
_diffrn_reflns_limit_h_max 10
_diffrn_reflns_limit_h_min -10
_diffrn_reflns_limit_k_max 8
_diffrn_reflns_limit_k_min -10
_diffrn_reflns_limit_l_max 23
_diffrn_reflns_limit_l_min -23
_diffrn_reflns_number 17616
_diffrn_reflns_theta_full 27.86
_diffrn_reflns_theta_max 27.86
_diffrn_reflns_theta_min 2.33
_exptl_absorpt_coefficient_mu 0.536
_exptl_absorpt_correction_T_max 0.948
_exptl_absorpt_correction_T_min 0.857
_exptl_absorpt_correction_type multi-scan
_exptl_crystal_colour brown
_exptl_crystal_density_diffrn 1.191
_exptl_crystal_density_method 'not measured'
_exptl_crystal_description plate
_exptl_crystal_F_000 416
_exptl_crystal_size_max 0.35
_exptl_crystal_size_mid 0.25
_exptl_crystal_size_min 0.10
_refine_diff_density_max 0.318
_refine_diff_density_min -0.356
_refine_diff_density_rms 0.047
_refine_ls_extinction_method none
_refine_ls_goodness_of_fit_ref 1.023
_refine_ls_hydrogen_treatment constr
_refine_ls_matrix_type full
_refine_ls_number_parameters 238
_refine_ls_number_reflns 5028
_refine_ls_number_restraints 0
_refine_ls_restrained_S_all 1.023
_refine_ls_R_factor_all 0.0375
_refine_ls_R_factor_gt 0.0294
_refine_ls_shift/su_max 0.019
_refine_ls_shift/su_mean 0.001
_refine_ls_structure_factor_coef Fsqd
_refine_ls_weighting_details 'calc w=1/[\s^2^(Fo^2^)+(0.0325P)^2^+0.6230P] where P=(Fo^2^+2Fc^2^)/3'
_refine_ls_weighting_scheme calc
_refine_ls_wR_factor_gt 0.0715
_refine_ls_wR_factor_ref 0.0761
_reflns_number_gt 4383
_reflns_number_total 5028
_reflns_threshold_expression >2sigma(I)
_cod_data_source_file C0DT01399D.TXT
_cod_data_source_block 2_CpCr(iPrNHC)Mes
_cod_depositor_comments
;
The following automatic conversions were performed:
'_symmetry_cell_setting' value 'Triclinic' changed to 'triclinic'
according to '/home/saulius/struct/CIF-dictionaries/cif_core.dic'
dictionary named 'cif_core.dic' version 2.4.1 from
2010-06-29.

'_exptl_absorpt_correction_type' value 'Multi-scan' changed
to 'multi-scan' according to
'/home/saulius/struct/CIF-dictionaries/cif_core.dic' dictionary named
'cif_core.dic' version 2.4.1 from 2010-06-29.

Automatic conversion script
Id: cif_fix_enum 1555 2011-01-17 13:19:09Z saulius 
;
_cod_original_cell_volume 1083.10(5)
_cod_database_code 7014979

loop_
_symmetry_equiv_pos_as_xyz
'x, y, z'
'-x, -y, -z'

loop_
_atom_site_label
_atom_site_type_symbol
_atom_site_fract_x
_atom_site_fract_y
_atom_site_fract_z
_atom_site_U_iso_or_equiv
_atom_site_adp_type
_atom_site_occupancy
_atom_site_symmetry_multiplicity
_atom_site_calc_flag
_atom_site_refinement_flags
_atom_site_disorder_assembly
_atom_site_disorder_group
C1 C 0.95196(18) 0.22272(19) 0.71223(7) 0.0157(3) Uani 1 1 d . . .
C2 C 1.07607(18) 0.41708(19) 0.73075(8) 0.0167(3) Uani 1 1 d . . .
C3 C 1.17628(19) 0.51078(19) 0.67964(8) 0.0192(3) Uani 1 1 d . . .
H3 H 1.2600 0.6406 0.6949 0.023 Uiso 1 1 calc R . .
C4 C 1.1558(2) 0.4177(2) 0.60671(8) 0.0194(3) Uani 1 1 d . . .
C5 C 1.03311(19) 0.22716(19) 0.58705(8) 0.0180(3) Uani 1 1 d . . .
H5 H 1.0156 0.1607 0.5375 0.022 Uiso 1 1 calc R . .
C6 C 0.93474(18) 0.13063(19) 0.63809(8) 0.0165(3) Uani 1 1 d . . .
C7 C 0.8099(2) -0.0778(2) 0.61106(8) 0.0222(3) Uani 1 1 d . . .
H7A H 0.7544 -0.1083 0.5563 0.033 Uiso 1 1 calc R . .
H7B H 0.7103 -0.1218 0.6390 0.033 Uiso 1 1 calc R . .
H7C H 0.8843 -0.1377 0.6204 0.033 Uiso 1 1 calc R . .
C8 C 1.2601(2) 0.5179(2) 0.55033(9) 0.0276(3) Uani 1 1 d . . .
H8A H 1.2963 0.4398 0.5207 0.041 Uiso 1 1 calc R . .
H8B H 1.3723 0.6342 0.5780 0.041 Uiso 1 1 calc R . .
H8C H 1.1792 0.5446 0.5157 0.041 Uiso 1 1 calc R . .
C9 C 1.1022(2) 0.5298(2) 0.80805(8) 0.0225(3) Uani 1 1 d . . .
H9A H 1.2040 0.6572 0.8144 0.034 Uiso 1 1 calc R . .
H9B H 1.1330 0.4748 0.8484 0.034 Uiso 1 1 calc R . .
H9C H 0.9863 0.5302 0.8113 0.034 Uiso 1 1 calc R . .
C10 C 0.62587(18) 0.19685(18) 0.78838(7) 0.0154(3) Uani 1 1 d . . .
C11 C 0.39881(19) 0.26239(19) 0.74661(8) 0.0193(3) Uani 1 1 d . . .
H11 H 0.3044 0.2686 0.7133 0.023 Uiso 1 1 calc R . .
C12 C 0.45847(19) 0.32962(19) 0.82256(8) 0.0195(3) Uani 1 1 d . . .
H12 H 0.4138 0.3922 0.8534 0.023 Uiso 1 1 calc R . .
C13 C 0.4912(2) 0.1067(2) 0.64713(8) 0.0218(3) Uani 1 1 d . . .
H13 H 0.5627 0.0394 0.6482 0.026 Uiso 1 1 calc R . .
C14 C 0.2893(2) -0.0314(2) 0.60595(9) 0.0275(3) Uani 1 1 d . . .
H14A H 0.2360 -0.1303 0.6338 0.041 Uiso 1 1 calc R . .
H14B H 0.2852 -0.0848 0.5540 0.041 Uiso 1 1 calc R . .
H14C H 0.2167 0.0320 0.6035 0.041 Uiso 1 1 calc R . .
C15 C 0.5827(2) 0.2638(3) 0.60649(9) 0.0330(4) Uani 1 1 d . . .
H15A H 0.7122 0.3492 0.6347 0.050 Uiso 1 1 calc R . .
H15B H 0.5135 0.3305 0.6039 0.050 Uiso 1 1 calc R . .
H15C H 0.5815 0.2130 0.5547 0.050 Uiso 1 1 calc R . .
C16 C 0.70201(19) 0.3425(2) 0.92701(8) 0.0195(3) Uani 1 1 d . . .
H16 H 0.8038 0.3115 0.9277 0.023 Uiso 1 1 calc R . .
C17 C 0.5757(3) 0.2296(2) 0.97524(9) 0.0347(4) Uani 1 1 d . . .
H17A H 0.5204 0.0974 0.9531 0.052 Uiso 1 1 calc R . .
H17B H 0.4760 0.2594 0.9766 0.052 Uiso 1 1 calc R . .
H17C H 0.6489 0.2590 1.0273 0.052 Uiso 1 1 calc R . .
C18 C 0.7940(2) 0.5505(2) 0.95798(9) 0.0272(3) Uani 1 1 d . . .
H18A H 0.8738 0.6170 0.9249 0.041 Uiso 1 1 calc R . .
H18B H 0.8700 0.5838 1.0098 0.041 Uiso 1 1 calc R . .
H18C H 0.6971 0.5845 0.9592 0.041 Uiso 1 1 calc R . .
C19 C 0.7343(2) -0.2206(2) 0.79125(9) 0.0302(4) Uani 1 1 d . . .
H19 H 0.6573 -0.3189 0.7480 0.036 Uiso 1 1 calc R . .
C20 C 0.9299(2) -0.1074(2) 0.80614(10) 0.0295(3) Uani 1 1 d . . .
H20 H 1.0078 -0.1128 0.7737 0.035 Uiso 1 1 calc R . .
C21 C 0.9901(2) 0.0156(2) 0.87763(9) 0.0278(3) Uani 1 1 d . . .
H21 H 1.1159 0.1053 0.9023 0.033 Uiso 1 1 calc R . .
C22 C 0.8324(2) -0.0175(2) 0.90577(9) 0.0254(3) Uani 1 1 d . . .
H22 H 0.8320 0.0458 0.9528 0.030 Uiso 1 1 calc R . .
C23 C 0.6737(2) -0.1620(2) 0.85190(9) 0.0276(3) Uani 1 1 d . . .
H23 H 0.5476 -0.2110 0.8560 0.033 Uiso 1 1 calc R . .
N001 N 0.59733(15) 0.29008(16) 0.84718(6) 0.0163(2) Uani 1 1 d . . .
N002 N 0.50224(15) 0.18232(16) 0.72664(6) 0.0165(2) Uani 1 1 d . . .
Cr01 Cr 0.80697(3) 0.08545(3) 0.790954(12) 0.01514(7) Uani 1 1 d . . .

loop_
_atom_site_aniso_label
_atom_site_aniso_U_11
_atom_site_aniso_U_22
_atom_site_aniso_U_33
_atom_site_aniso_U_23
_atom_site_aniso_U_13
_atom_site_aniso_U_12
C1 0.0148(6) 0.0200(6) 0.0158(6) 0.0050(5) 0.0028(5) 0.0113(5)
C2 0.0166(6) 0.0202(7) 0.0154(6) 0.0035(5) 0.0019(5) 0.0115(5)
C3 0.0197(6) 0.0177(6) 0.0209(7) 0.0054(5) 0.0036(5) 0.0099(5)
C4 0.0216(7) 0.0241(7) 0.0177(7) 0.0086(5) 0.0063(5) 0.0140(6)
C5 0.0194(6) 0.0240(7) 0.0135(6) 0.0033(5) 0.0032(5) 0.0135(6)
C6 0.0141(6) 0.0196(6) 0.0167(6) 0.0019(5) 0.0009(5) 0.0103(5)
C7 0.0212(7) 0.0212(7) 0.0208(7) 0.0006(6) 0.0056(6) 0.0088(6)
C8 0.0349(8) 0.0274(8) 0.0238(8) 0.0105(6) 0.0133(7) 0.0153(7)
C9 0.0262(7) 0.0199(7) 0.0192(7) 0.0014(6) 0.0054(6) 0.0105(6)
C10 0.0155(6) 0.0175(6) 0.0142(6) 0.0059(5) 0.0045(5) 0.0084(5)
C11 0.0179(6) 0.0231(7) 0.0213(7) 0.0050(6) 0.0032(5) 0.0139(6)
C12 0.0189(6) 0.0223(7) 0.0214(7) 0.0044(6) 0.0051(5) 0.0136(6)
C13 0.0253(7) 0.0349(8) 0.0132(6) 0.0041(6) 0.0033(5) 0.0218(7)
C14 0.0319(8) 0.0309(8) 0.0216(7) -0.0024(6) -0.0034(6) 0.0216(7)
C15 0.0335(9) 0.0514(11) 0.0217(8) 0.0162(7) 0.0099(7) 0.0244(8)
C16 0.0225(7) 0.0235(7) 0.0140(6) 0.0032(5) 0.0012(5) 0.0137(6)
C17 0.0412(10) 0.0355(9) 0.0192(8) 0.0096(7) 0.0061(7) 0.0125(8)
C18 0.0316(8) 0.0254(8) 0.0203(7) 0.0001(6) -0.0007(6) 0.0138(7)
C19 0.0439(9) 0.0185(7) 0.0249(8) 0.0052(6) 0.0013(7) 0.0148(7)
C20 0.0409(9) 0.0350(9) 0.0338(9) 0.0180(7) 0.0170(7) 0.0308(8)
C21 0.0232(7) 0.0271(8) 0.0336(9) 0.0127(7) -0.0012(6) 0.0138(6)
C22 0.0389(9) 0.0260(8) 0.0188(7) 0.0099(6) 0.0065(6) 0.0211(7)
C23 0.0240(7) 0.0283(8) 0.0335(9) 0.0184(7) 0.0091(6) 0.0120(6)
N001 0.0174(5) 0.0196(6) 0.0145(5) 0.0044(4) 0.0031(4) 0.0113(5)
N002 0.0170(5) 0.0214(6) 0.0147(5) 0.0045(4) 0.0035(4) 0.0123(5)
Cr01 0.01612(11) 0.01861(12) 0.01451(11) 0.00557(8) 0.00404(8) 0.01108(9)

loop_
_atom_type_symbol
_atom_type_description
_atom_type_scat_dispersion_real
_atom_type_scat_dispersion_imag
_atom_type_scat_source
C C 0.0033 0.0016 'International Tables Vol C Tables 4.2.6.8 and 6.1.1.4'
H H 0.0000 0.0000 'International Tables Vol C Tables 4.2.6.8 and 6.1.1.4'
N N 0.0061 0.0033 'International Tables Vol C Tables 4.2.6.8 and 6.1.1.4'
Cr Cr 0.3209 0.6236 'International Tables Vol C Tables 4.2.6.8 and 6.1.1.4'

loop_
_geom_angle_atom_site_label_1
_geom_angle_atom_site_label_2
_geom_angle_atom_site_label_3
_geom_angle
_geom_angle_site_symmetry_1
_geom_angle_site_symmetry_3
_geom_angle_publ_flag
C6 C1 C2 115.46(12) . . ?
C6 C1 Cr01 123.28(10) . . ?
C2 C1 Cr01 121.26(10) . . ?
C3 C2 C1 122.19(12) . . ?
C3 C2 C9 117.97(12) . . ?
C1 C2 C9 119.84(12) . . ?
C4 C3 C2 121.38(13) . . ?
C4 C3 H3 119.3 . . ?
C2 C3 H3 119.3 . . ?
C5 C4 C3 117.35(13) . . ?
C5 C4 C8 120.73(13) . . ?
C3 C4 C8 121.91(13) . . ?
C4 C5 C6 121.99(13) . . ?
C4 C5 H5 119.0 . . ?
C6 C5 H5 119.0 . . ?
C5 C6 C1 121.60(13) . . ?
C5 C6 C7 117.18(12) . . ?
C1 C6 C7 121.22(12) . . ?
C6 C7 H7A 109.5 . . ?
C6 C7 H7B 109.5 . . ?
H7A C7 H7B 109.5 . . ?
C6 C7 H7C 109.5 . . ?
H7A C7 H7C 109.5 . . ?
H7B C7 H7C 109.5 . . ?
C4 C8 H8A 109.5 . . ?
C4 C8 H8B 109.5 . . ?
H8A C8 H8B 109.5 . . ?
C4 C8 H8C 109.5 . . ?
H8A C8 H8C 109.5 . . ?
H8B C8 H8C 109.5 . . ?
C2 C9 H9A 109.5 . . ?
C2 C9 H9B 109.5 . . ?
H9A C9 H9B 109.5 . . ?
C2 C9 H9C 109.5 . . ?
H9A C9 H9C 109.5 . . ?
H9B C9 H9C 109.5 . . ?
N001 C10 N002 103.35(11) . . ?
N001 C10 Cr01 129.20(9) . . ?
N002 C10 Cr01 127.37(10) . . ?
C12 C11 N002 106.41(12) . . ?
C12 C11 H11 126.8 . . ?
N002 C11 H11 126.8 . . ?
C11 C12 N001 106.80(12) . . ?
C11 C12 H12 126.6 . . ?
N001 C12 H12 126.6 . . ?
N002 C13 C14 110.58(12) . . ?
N002 C13 C15 109.95(13) . . ?
C14 C13 C15 112.11(12) . . ?
N002 C13 H13 108.0 . . ?
C14 C13 H13 108.0 . . ?
C15 C13 H13 108.0 . . ?
C13 C14 H14A 109.5 . . ?
C13 C14 H14B 109.5 . . ?
H14A C14 H14B 109.5 . . ?
C13 C14 H14C 109.5 . . ?
H14A C14 H14C 109.5 . . ?
H14B C14 H14C 109.5 . . ?
C13 C15 H15A 109.5 . . ?
C13 C15 H15B 109.5 . . ?
H15A C15 H15B 109.5 . . ?
C13 C15 H15C 109.5 . . ?
H15A C15 H15C 109.5 . . ?
H15B C15 H15C 109.5 . . ?
N001 C16 C17 110.22(12) . . ?
N001 C16 C18 110.74(11) . . ?
C17 C16 C18 112.66(13) . . ?
N001 C16 H16 107.7 . . ?
C17 C16 H16 107.7 . . ?
C18 C16 H16 107.7 . . ?
C16 C17 H17A 109.5 . . ?
C16 C17 H17B 109.5 . . ?
H17A C17 H17B 109.5 . . ?
C16 C17 H17C 109.5 . . ?
H17A C17 H17C 109.5 . . ?
H17B C17 H17C 109.5 . . ?
C16 C18 H18A 109.5 . . ?
C16 C18 H18B 109.5 . . ?
H18A C18 H18B 109.5 . . ?
C16 C18 H18C 109.5 . . ?
H18A C18 H18C 109.5 . . ?
H18B C18 H18C 109.5 . . ?
C23 C19 C20 107.59(14) . . ?
C23 C19 Cr01 72.52(9) . . ?
C20 C19 Cr01 71.31(9) . . ?
C23 C19 H19 126.2 . . ?
C20 C19 H19 126.2 . . ?
Cr01 C19 H19 121.7 . . ?
C19 C20 C21 108.13(14) . . ?
C19 C20 Cr01 73.61(9) . . ?
C21 C20 Cr01 73.91(9) . . ?
C19 C20 H20 125.9 . . ?
C21 C20 H20 125.9 . . ?
Cr01 C20 H20 118.5 . . ?
C22 C21 C20 108.04(14) . . ?
C22 C21 Cr01 73.37(9) . . ?
C20 C21 Cr01 70.97(8) . . ?
C22 C21 H21 126.0 . . ?
C20 C21 H21 126.0 . . ?
Cr01 C21 H21 121.4 . . ?
C21 C22 C23 107.91(14) . . ?
C21 C22 Cr01 72.26(9) . . ?
C23 C22 Cr01 71.63(8) . . ?
C21 C22 H22 126.0 . . ?
C23 C22 H22 126.0 . . ?
Cr01 C22 H22 121.8 . . ?
C19 C23 C22 108.27(14) . . ?
C19 C23 Cr01 72.68(9) . . ?
C22 C23 Cr01 73.55(9) . . ?
C19 C23 H23 125.9 . . ?
C22 C23 H23 125.9 . . ?
Cr01 C23 H23 119.7 . . ?
C10 N001 C12 111.61(11) . . ?
C10 N001 C16 124.03(11) . . ?
C12 N001 C16 124.37(11) . . ?
C10 N002 C11 111.83(11) . . ?
C10 N002 C13 124.38(11) . . ?
C11 N002 C13 123.56(11) . . ?
C1 Cr01 C10 96.71(5) . . ?
C1 Cr01 C20 99.64(5) . . ?
C10 Cr01 C20 162.17(6) . . ?
C1 Cr01 C23 154.87(6) . . ?
C10 Cr01 C23 104.27(5) . . ?
C20 Cr01 C23 58.18(6) . . ?
C1 Cr01 C19 120.17(6) . . ?
C10 Cr01 C19 128.38(6) . . ?
C20 Cr01 C19 35.08(6) . . ?
C23 Cr01 C19 34.80(6) . . ?
C1 Cr01 C21 112.04(5) . . ?
C10 Cr01 C21 140.84(6) . . ?
C20 Cr01 C21 35.12(6) . . ?
C23 Cr01 C21 57.75(5) . . ?
C19 Cr01 C21 58.02(6) . . ?
C1 Cr01 C22 145.39(5) . . ?
C10 Cr01 C22 110.27(5) . . ?
C20 Cr01 C22 57.95(6) . . ?
C23 Cr01 C22 34.82(6) . . ?
C19 Cr01 C22 57.83(5) . . ?
C21 Cr01 C22 34.37(6) . . ?

loop_
_geom_bond_atom_site_label_1
_geom_bond_atom_site_label_2
_geom_bond_distance
_geom_bond_site_symmetry_2
_geom_bond_publ_flag
C1 C6 1.4177(18) . ?
C1 C2 1.4192(19) . ?
C1 Cr01 2.0995(13) . ?
C2 C3 1.398(2) . ?
C2 C9 1.5164(19) . ?
C3 C4 1.394(2) . ?
C3 H3 0.9500 . ?
C4 C5 1.392(2) . ?
C4 C8 1.511(2) . ?
C5 C6 1.3996(19) . ?
C5 H5 0.9500 . ?
C6 C7 1.5182(19) . ?
C7 H7A 0.9800 . ?
C7 H7B 0.9800 . ?
C7 H7C 0.9800 . ?
C8 H8A 0.9800 . ?
C8 H8B 0.9800 . ?
C8 H8C 0.9800 . ?
C9 H9A 0.9800 . ?
C9 H9B 0.9800 . ?
C9 H9C 0.9800 . ?
C10 N001 1.3614(17) . ?
C10 N002 1.3611(17) . ?
C10 Cr01 2.1245(13) . ?
C11 C12 1.345(2) . ?
C11 N002 1.3841(17) . ?
C11 H11 0.9500 . ?
C12 N001 1.3833(17) . ?
C12 H12 0.9500 . ?
C13 N002 1.4736(17) . ?
C13 C14 1.522(2) . ?
C13 C15 1.522(2) . ?
C13 H13 1.0000 . ?
C14 H14A 0.9800 . ?
C14 H14B 0.9800 . ?
C14 H14C 0.9800 . ?
C15 H15A 0.9800 . ?
C15 H15B 0.9800 . ?
C15 H15C 0.9800 . ?
C16 N001 1.4730(17) . ?
C16 C17 1.515(2) . ?
C16 C18 1.525(2) . ?
C16 H16 1.0000 . ?
C17 H17A 0.9800 . ?
C17 H17B 0.9800 . ?
C17 H17C 0.9800 . ?
C18 H18A 0.9800 . ?
C18 H18B 0.9800 . ?
C18 H18C 0.9800 . ?
C19 C23 1.404(2) . ?
C19 C20 1.407(2) . ?
C19 Cr01 2.3490(15) . ?
C19 H19 0.9500 . ?
C20 C21 1.412(2) . ?
C20 Cr01 2.3194(15) . ?
C20 H20 0.9500 . ?
C21 C22 1.397(2) . ?
C21 Cr01 2.3575(15) . ?
C21 H21 0.9500 . ?
C22 C23 1.412(2) . ?
C22 Cr01 2.3717(14) . ?
C22 H22 0.9500 . ?
C23 Cr01 2.3469(15) . ?
C23 H23 0.9500 . ?

loop_
_geom_torsion_atom_site_label_1
_geom_torsion_atom_site_label_2
_geom_torsion_atom_site_label_3
_geom_torsion_atom_site_label_4
_geom_torsion
_geom_torsion_site_symmetry_1
_geom_torsion_site_symmetry_2
_geom_torsion_site_symmetry_3
_geom_torsion_site_symmetry_4
_geom_torsion_publ_flag
C6 C1 C2 C3 -0.80(19) . . . . ?
Cr01 C1 C2 C3 178.94(10) . . . . ?
C6 C1 C2 C9 178.83(12) . . . . ?
Cr01 C1 C2 C9 -1.43(17) . . . . ?
C1 C2 C3 C4 1.5(2) . . . . ?
C9 C2 C3 C4 -178.17(13) . . . . ?
C2 C3 C4 C5 -0.7(2) . . . . ?
C2 C3 C4 C8 178.64(13) . . . . ?
C3 C4 C5 C6 -0.7(2) . . . . ?
C8 C4 C5 C6 179.97(13) . . . . ?
C4 C5 C6 C1 1.4(2) . . . . ?
C4 C5 C6 C7 -178.02(12) . . . . ?
C2 C1 C6 C5 -0.58(18) . . . . ?
Cr01 C1 C6 C5 179.69(10) . . . . ?
C2 C1 C6 C7 178.78(12) . . . . ?
Cr01 C1 C6 C7 -0.96(17) . . . . ?
N002 C11 C12 N001 0.30(15) . . . . ?
C23 C19 C20 C21 2.50(17) . . . . ?
Cr01 C19 C20 C21 66.40(10) . . . . ?
C23 C19 C20 Cr01 -63.90(11) . . . . ?
C19 C20 C21 C22 -1.71(17) . . . . ?
Cr01 C20 C21 C22 64.49(11) . . . . ?
C19 C20 C21 Cr01 -66.20(10) . . . . ?
C20 C21 C22 C23 0.26(17) . . . . ?
Cr01 C21 C22 C23 63.18(11) . . . . ?
C20 C21 C22 Cr01 -62.92(10) . . . . ?
C20 C19 C23 C22 -2.35(17) . . . . ?
Cr01 C19 C23 C22 -65.46(11) . . . . ?
C20 C19 C23 Cr01 63.11(10) . . . . ?
C21 C22 C23 C19 1.30(17) . . . . ?
Cr01 C22 C23 C19 64.88(11) . . . . ?
C21 C22 C23 Cr01 -63.59(11) . . . . ?
N002 C10 N001 C12 0.79(15) . . . . ?
Cr01 C10 N001 C12 -176.09(10) . . . . ?
N002 C10 N001 C16 -179.07(12) . . . . ?
Cr01 C10 N001 C16 4.05(19) . . . . ?
C11 C12 N001 C10 -0.71(16) . . . . ?
C11 C12 N001 C16 179.15(13) . . . . ?
C17 C16 N001 C10 -110.32(15) . . . . ?
C18 C16 N001 C10 124.33(14) . . . . ?
C17 C16 N001 C12 69.83(17) . . . . ?
C18 C16 N001 C12 -55.51(18) . . . . ?
N001 C10 N002 C11 -0.60(15) . . . . ?
Cr01 C10 N002 C11 176.36(10) . . . . ?
N001 C10 N002 C13 173.98(12) . . . . ?
Cr01 C10 N002 C13 -9.06(19) . . . . ?
C12 C11 N002 C10 0.19(16) . . . . ?
C12 C11 N002 C13 -174.44(13) . . . . ?
C14 C13 N002 C10 132.94(14) . . . . ?
C15 C13 N002 C10 -102.72(15) . . . . ?
C14 C13 N002 C11 -53.10(18) . . . . ?
C15 C13 N002 C11 71.24(17) . . . . ?
C6 C1 Cr01 C10 -110.77(11) . . . . ?
C2 C1 Cr01 C10 69.51(11) . . . . ?
C6 C1 Cr01 C20 62.08(12) . . . . ?
C2 C1 Cr01 C20 -117.63(11) . . . . ?
C6 C1 Cr01 C23 35.87(19) . . . . ?
C2 C1 Cr01 C23 -143.85(12) . . . . ?
C6 C1 Cr01 C19 31.55(13) . . . . ?
C2 C1 Cr01 C19 -148.17(10) . . . . ?
C6 C1 Cr01 C21 96.36(11) . . . . ?
C2 C1 Cr01 C21 -83.36(11) . . . . ?
C6 C1 Cr01 C22 107.54(12) . . . . ?
C2 C1 Cr01 C22 -72.18(14) . . . . ?
N001 C10 Cr01 C1 -124.99(12) . . . . ?
N002 C10 Cr01 C1 58.83(12) . . . . ?
N001 C10 Cr01 C20 78.6(2) . . . . ?
N002 C10 Cr01 C20 -97.5(2) . . . . ?
N001 C10 Cr01 C23 68.96(13) . . . . ?
N002 C10 Cr01 C23 -107.22(12) . . . . ?
N001 C10 Cr01 C19 97.40(13) . . . . ?
N002 C10 Cr01 C19 -78.78(13) . . . . ?
N001 C10 Cr01 C21 12.99(17) . . . . ?
N002 C10 Cr01 C21 -163.19(11) . . . . ?
N001 C10 Cr01 C22 32.97(13) . . . . ?
N002 C10 Cr01 C22 -143.21(11) . . . . ?
C19 C20 Cr01 C1 -130.16(10) . . . . ?
C21 C20 Cr01 C1 114.85(10) . . . . ?
C19 C20 Cr01 C10 26.0(2) . . . . ?
C21 C20 Cr01 C10 -89.0(2) . . . . ?
C19 C20 Cr01 C23 37.08(9) . . . . ?
C21 C20 Cr01 C23 -77.91(10) . . . . ?
C21 C20 Cr01 C19 -114.99(14) . . . . ?
C19 C20 Cr01 C21 114.99(14) . . . . ?
C19 C20 Cr01 C22 78.37(10) . . . . ?
C21 C20 Cr01 C22 -36.62(9) . . . . ?
C19 C23 Cr01 C1 -6.54(18) . . . . ?
C22 C23 Cr01 C1 109.21(14) . . . . ?
C19 C23 Cr01 C10 139.15(10) . . . . ?
C22 C23 Cr01 C10 -105.10(9) . . . . ?
C19 C23 Cr01 C20 -37.38(10) . . . . ?
C22 C23 Cr01 C20 78.38(10) . . . . ?
C22 C23 Cr01 C19 115.75(14) . . . . ?
C19 C23 Cr01 C21 -79.07(10) . . . . ?
C22 C23 Cr01 C21 36.68(9) . . . . ?
C19 C23 Cr01 C22 -115.75(14) . . . . ?
C23 C19 Cr01 C1 176.79(9) . . . . ?
C20 C19 Cr01 C1 60.62(11) . . . . ?
C23 C19 Cr01 C10 -53.96(12) . . . . ?
C20 C19 Cr01 C10 -170.13(9) . . . . ?
C23 C19 Cr01 C20 116.17(14) . . . . ?
C20 C19 Cr01 C23 -116.17(14) . . . . ?
C23 C19 Cr01 C21 78.23(10) . . . . ?
C20 C19 Cr01 C21 -37.94(9) . . . . ?
C23 C19 Cr01 C22 37.41(9) . . . . ?
C20 C19 Cr01 C22 -78.75(10) . . . . ?
C22 C21 Cr01 C1 168.75(9) . . . . ?
C20 C21 Cr01 C1 -74.83(10) . . . . ?
C22 C21 Cr01 C10 34.58(14) . . . . ?
C20 C21 Cr01 C10 150.99(10) . . . . ?
C22 C21 Cr01 C20 -116.42(14) . . . . ?
C22 C21 Cr01 C23 -37.17(9) . . . . ?
C20 C21 Cr01 C23 79.25(10) . . . . ?
C22 C21 Cr01 C19 -78.52(10) . . . . ?
C20 C21 Cr01 C19 37.89(10) . . . . ?
C20 C21 Cr01 C22 116.42(14) . . . . ?
C21 C22 Cr01 C1 -18.56(15) . . . . ?
C23 C22 Cr01 C1 -135.08(11) . . . . ?
C21 C22 Cr01 C10 -157.54(9) . . . . ?
C23 C22 Cr01 C10 85.94(10) . . . . ?
C21 C22 Cr01 C20 37.44(10) . . . . ?
C23 C22 Cr01 C20 -79.08(10) . . . . ?
C21 C22 Cr01 C23 116.52(14) . . . . ?
C21 C22 Cr01 C19 79.12(10) . . . . ?
C23 C22 Cr01 C19 -37.40(10) . . . . ?
C23 C22 Cr01 C21 -116.52(14) . . . . ?
